data_7158055
loop_
_publ_author_name
'Chang, Meng-Yang'
'Lin, Chun-Yi'
'Chen, Shin-Mei'
'Hsiao, Yu-Ting'

_publ_section_title
;
 Bsi(OTf)<sub>3</sub>-mediated tandem annulation of 1-aryl
 isochroman-3-ones with oxygenated arenes: one-pot synthesis of
 polyoxygenated homotriptycenes.
;
_journal_issue 21
_journal_name_full 'Organic &amp; biomolecular chemistry'
_journal_page_first 4733
_journal_page_last 4742
_journal_paper_doi 10.1039/d1ob00606a
_journal_volume 19
_journal_year 2021
_chemical_formula_sum 'C25 H20 F2 O6'
_chemical_formula_weight 454.41
_space_group_crystal_system monoclinic
_space_group_IT_number 14
_space_group_name_Hall '-P 2ybc'
_space_group_name_H-M_alt 'P 1 21/c 1'
_atom_sites_solution_hydrogens geom
_audit_creation_method SHELXL-2014/6
_audit_update_record
;
2019-07-03 deposited with the CCDC.	2021-05-05 downloaded from the CCDC.
;
_cell_angle_alpha 90
_cell_angle_beta 111.052(3)
_cell_angle_gamma 90
_cell_formula_units_Z 4
_cell_length_a 11.9481(8)
_cell_length_b 15.6973(9)
_cell_length_c 12.0408(7)
_cell_measurement_reflns_used 5257
_cell_measurement_temperature 296(2)
_cell_measurement_theta_max 26.2065
_cell_measurement_theta_min 2.2289
_cell_volume 2107.6(2)
_computing_cell_refinement 'SAINT V8.34A (Bruker AXS Inc., 2013)'
_computing_data_collection 'APEX2 (Bruker AXS, 2010)'
_computing_data_reduction 'SAINT V8.34A (Bruker AXS Inc., 2013)'
_computing_molecular_graphics 'SHELXTL (Sheldrick, 2008)'
_computing_publication_material SHELXTL
_computing_structure_refinement 'SHELXL-2014/6 (Sheldrick, 2014)'
_diffrn_ambient_temperature 296(2)
_diffrn_detector_area_resol_mean 8.3333
_diffrn_measured_fraction_theta_full 1.000
_diffrn_measured_fraction_theta_max 0.998
_diffrn_measurement_device_type 'Bruker APEX-II CCD'
_diffrn_measurement_method '\f and \w scans'
_diffrn_radiation_type MoK\a
_diffrn_radiation_wavelength 0.71073
_diffrn_reflns_av_R_equivalents 0.0422
_diffrn_reflns_av_unetI/netI 0.0328
_diffrn_reflns_Laue_measured_fraction_full 1.000
_diffrn_reflns_Laue_measured_fraction_max 0.998
_diffrn_reflns_limit_h_max 14
_diffrn_reflns_limit_h_min -13
_diffrn_reflns_limit_k_max 19
_diffrn_reflns_limit_k_min -19
_diffrn_reflns_limit_l_max 12
_diffrn_reflns_limit_l_min -15
_diffrn_reflns_number 29528
_diffrn_reflns_point_group_measured_fraction_full 1.000
_diffrn_reflns_point_group_measured_fraction_max 0.998
_diffrn_reflns_theta_full 25.242
_diffrn_reflns_theta_max 26.446
_diffrn_reflns_theta_min 1.826
_exptl_absorpt_coefficient_mu 0.113
_exptl_absorpt_correction_T_max 0.7454
_exptl_absorpt_correction_T_min 0.6846
_exptl_absorpt_correction_type multi-scan
_exptl_absorpt_process_details 'SADABS V2014/4 (Bruker AXS Inc.)'
_exptl_crystal_colour colorless
_exptl_crystal_density_diffrn 1.432
_exptl_crystal_density_meas ?
_exptl_crystal_density_method 'not measured'
_exptl_crystal_description tabullar
_exptl_crystal_F_000 944
_exptl_crystal_size_max 0.17
_exptl_crystal_size_mid 0.14
_exptl_crystal_size_min 0.06
_refine_diff_density_max 0.150
_refine_diff_density_min -0.160
_refine_diff_density_rms 0.036
_refine_ls_extinction_method none
_refine_ls_goodness_of_fit_ref 1.004
_refine_ls_hydrogen_treatment constr
_refine_ls_matrix_type full
_refine_ls_number_parameters 302
_refine_ls_number_reflns 4328
_refine_ls_number_restraints 0
_refine_ls_restrained_S_all 1.004
_refine_ls_R_factor_all 0.0725
_refine_ls_R_factor_gt 0.0407
_refine_ls_shift/su_max 0.001
_refine_ls_shift/su_mean 0.000
_refine_ls_structure_factor_coef Fsqd
_refine_ls_weighting_details 'w=1/[\s^2^(Fo^2^)+(0.0448P)^2^+0.5575P] where P=(Fo^2^+2Fc^2^)/3'
_refine_ls_weighting_scheme calc
_refine_ls_wR_factor_gt 0.0917
_refine_ls_wR_factor_ref 0.1061
_reflns_Friedel_coverage 0.000
_reflns_number_gt 2955
_reflns_number_total 4328
_reflns_threshold_expression 'I > 2\s(I)'
_cod_data_source_file d1ob00606a2.cif
_cod_data_source_block mo_190140_0m_a
_cod_depositor_comments
;
The following automatic conversions were performed:

data item '_exptl_crystal_density_meas' value 'not measured' was
changed to '?' -- the value is perceived as not measured.

Automatic conversion script
Id: cif_fix_values 7556 2019-12-06 15:28:31Z antanas 

 Adding full bibliography for 7158054--7158055.cif.
;
_cod_original_sg_symbol_H-M 'P 21/c'
_cod_database_code 7158055
_shelx_space_group_comment
;
The symmetry employed for this shelxl refinement is uniquely defined
by the following loop, which should always be used as a source of
symmetry information in preference to the above space-group names.
They are only intended as comments.
;
_shelxl_version_number 2014/6

loop_
_space_group_symop_operation_xyz
'x, y, z'
'-x, y+1/2, -z+1/2'
'-x, -y, -z'
'x, -y-1/2, z-1/2'

loop_
_atom_site_label
_atom_site_type_symbol
_atom_site_fract_x
_atom_site_fract_y
_atom_site_fract_z
_atom_site_U_iso_or_equiv
_atom_site_adp_type
_atom_site_occupancy
_atom_site_site_symmetry_order
_atom_site_calc_flag
_atom_site_refinement_flags_posn
_atom_site_refinement_flags_adp
_atom_site_refinement_flags_occupancy
_atom_site_disorder_assembly
_atom_site_disorder_group
F1 F 0.70587(13) 0.44094(8) -0.01467(11) 0.0712(4) Uani 1 1 d . . . . .
F2 F 0.61668(10) 0.29707(8) -0.12939(9) 0.0565(3) Uani 1 1 d . . . . .
O1 O 0.57943(13) -0.16823(9) -0.01526(12) 0.0565(4) Uani 1 1 d . . . . .
O2 O 1.17155(11) 0.12861(9) 0.59705(10) 0.0497(4) Uani 1 1 d . . . . .
O3 O 1.31141(11) 0.12237(9) 0.47803(11) 0.0501(4) Uani 1 1 d . . . . .
O4 O 0.86718(13) 0.04214(10) -0.07701(11) 0.0548(4) Uani 1 1 d . . . . .
O5 O 1.02701(13) 0.15512(10) 0.04405(11) 0.0574(4) Uani 1 1 d . . . . .
O6 O 0.51640(12) -0.10519(9) 0.15075(12) 0.0521(4) Uani 1 1 d . . . . .
C1 C 0.6023(2) -0.19928(14) -0.11553(18) 0.0686(7) Uani 1 1 d . . . . .
H8 H 0.5852 -0.1554 -0.1749 0.103 Uiso 1 1 calc R U . . .
H1 H 0.5522 -0.2478 -0.1477 0.103 Uiso 1 1 calc R U . . .
H9 H 0.6850 -0.2157 -0.0920 0.103 Uiso 1 1 calc R U . . .
C2 C 0.63847(16) -0.09620(12) 0.03726(15) 0.0396(4) Uani 1 1 d . . . . .
C3 C 0.72684(16) -0.05658(12) 0.00891(15) 0.0378(4) Uani 1 1 d . . . . .
H14 H 0.7489 -0.0787 -0.0519 0.045 Uiso 1 1 calc R U . . .
C4 C 0.78479(15) 0.01670(11) 0.06964(14) 0.0331(4) Uani 1 1 d . . . . .
C5 C 0.75202(14) 0.04990(11) 0.16113(14) 0.0318(4) Uani 1 1 d . . . . .
C6 C 0.80877(14) 0.12819(11) 0.23275(14) 0.0317(4) Uani 1 1 d . . . . .
H15 H 0.7760 0.1324 0.2964 0.038 Uiso 1 1 calc R U . . .
C7 C 0.94368(15) 0.11946(11) 0.29434(14) 0.0318(4) Uani 1 1 d . . . . .
C8 C 0.99347(15) 0.12391(11) 0.41767(14) 0.0347(4) Uani 1 1 d . . . . .
H18 H 0.9430 0.1267 0.4610 0.042 Uiso 1 1 calc R U . . .
C9 C 1.11595(16) 0.12433(11) 0.47749(15) 0.0367(4) Uani 1 1 d . . . . .
C10 C 1.09835(19) 0.13672(15) 0.66718(16) 0.0549(6) Uani 1 1 d . . . . .
H17 H 1.0479 0.1860 0.6419 0.082 Uiso 1 1 calc R U . . .
H16 H 1.1484 0.1429 0.7494 0.082 Uiso 1 1 calc R U . . .
H2 H 1.0494 0.0868 0.6575 0.082 Uiso 1 1 calc R U . . .
C11 C 1.39178(19) 0.1225(2) 0.4165(2) 0.0791(8) Uani 1 1 d . . . . .
H19 H 1.3789 0.0725 0.3675 0.119 Uiso 1 1 calc R U . . .
H3 H 1.4726 0.1227 0.4726 0.119 Uiso 1 1 calc R U . . .
H20 H 1.3785 0.1724 0.3673 0.119 Uiso 1 1 calc R U . . .
C12 C 1.19223(15) 0.12145(12) 0.41176(15) 0.0368(4) Uani 1 1 d . . . . .
C13 C 1.14368(16) 0.11780(11) 0.28968(15) 0.0378(4) Uani 1 1 d . . . . .
H4 H 1.1942 0.1168 0.2462 0.045 Uiso 1 1 calc R U . . .
C14 C 1.01956(15) 0.11556(11) 0.22993(14) 0.0337(4) Uani 1 1 d . . . . .
C15 C 0.77791(14) 0.21238(11) 0.16431(14) 0.0316(4) Uani 1 1 d . . . . .
C16 C 0.82320(16) 0.28817(12) 0.22354(15) 0.0396(4) Uani 1 1 d . . . . .
H7 H 0.8709 0.2867 0.3039 0.048 Uiso 1 1 calc R U . . .
C17 C 0.79867(17) 0.36542(12) 0.16522(18) 0.0455(5) Uani 1 1 d . . . . .
H6 H 0.8282 0.4158 0.2059 0.055 Uiso 1 1 calc R U . . .
C18 C 0.73024(17) 0.36668(12) 0.04663(17) 0.0425(5) Uani 1 1 d . . . . .
C19 C 0.68481(15) 0.29304(12) -0.01226(15) 0.0386(4) Uani 1 1 d . . . . .
C20 C 0.70599(15) 0.21590(12) 0.04487(15) 0.0358(4) Uani 1 1 d . . . . .
H5 H 0.6725 0.1664 0.0039 0.043 Uiso 1 1 calc R U . . .
C21 C 0.87113(16) 0.05675(11) 0.02320(14) 0.0363(4) Uani 1 1 d . . . . .
C22 C 0.97638(16) 0.11558(12) 0.09806(15) 0.0373(4) Uani 1 1 d . . . . .
C23 C 0.60419(15) -0.06225(12) 0.12811(15) 0.0374(4) Uani 1 1 d . . . . .
C24 C 0.47881(19) -0.07442(15) 0.24297(18) 0.0546(6) Uani 1 1 d . . . . .
H11 H 0.5459 -0.0738 0.3168 0.082 Uiso 1 1 calc R U . . .
H12 H 0.4174 -0.1110 0.2502 0.082 Uiso 1 1 calc R U . . .
H10 H 0.4478 -0.0177 0.2241 0.082 Uiso 1 1 calc R U . . .
C25 C 0.66077(15) 0.00992(11) 0.18814(14) 0.0353(4) Uani 1 1 d . . . . .
H13 H 0.6374 0.0323 0.2480 0.042 Uiso 1 1 calc R U . . .

loop_
_atom_site_aniso_label
_atom_site_aniso_U_11
_atom_site_aniso_U_22
_atom_site_aniso_U_33
_atom_site_aniso_U_23
_atom_site_aniso_U_13
_atom_site_aniso_U_12
F1 0.0966(10) 0.0420(7) 0.0674(8) 0.0152(6) 0.0204(7) 0.0050(7)
F2 0.0590(7) 0.0629(8) 0.0370(6) 0.0097(5) 0.0043(5) 0.0027(6)
O1 0.0699(10) 0.0470(9) 0.0502(8) -0.0162(7) 0.0185(7) -0.0218(7)
O2 0.0392(7) 0.0768(10) 0.0280(7) -0.0005(6) 0.0057(6) 0.0050(7)
O3 0.0291(7) 0.0740(10) 0.0430(7) -0.0032(7) 0.0080(6) -0.0022(6)
O4 0.0636(9) 0.0731(10) 0.0292(7) -0.0071(7) 0.0184(6) -0.0145(8)
O5 0.0677(10) 0.0694(10) 0.0400(8) -0.0005(7) 0.0252(7) -0.0240(8)
O6 0.0481(8) 0.0586(9) 0.0508(8) -0.0089(7) 0.0193(7) -0.0200(7)
C1 0.108(2) 0.0465(13) 0.0455(12) -0.0157(10) 0.0204(13) -0.0179(13)
C2 0.0422(10) 0.0358(11) 0.0328(9) -0.0031(8) 0.0037(8) -0.0039(8)
C3 0.0440(10) 0.0369(11) 0.0293(9) -0.0028(8) 0.0091(8) 0.0021(8)
C4 0.0343(9) 0.0355(10) 0.0257(8) 0.0011(7) 0.0060(7) 0.0006(8)
C5 0.0313(9) 0.0339(10) 0.0259(8) 0.0016(7) 0.0050(7) 0.0020(7)
C6 0.0308(9) 0.0370(10) 0.0258(8) -0.0037(7) 0.0085(7) -0.0012(7)
C7 0.0320(9) 0.0315(10) 0.0302(9) 0.0007(7) 0.0091(7) 0.0000(7)
C8 0.0350(9) 0.0405(11) 0.0287(9) 0.0005(8) 0.0114(7) 0.0023(8)
C9 0.0375(10) 0.0399(11) 0.0284(9) 0.0007(8) 0.0067(7) 0.0019(8)
C10 0.0530(12) 0.0794(16) 0.0307(10) 0.0030(10) 0.0132(9) 0.0127(11)
C11 0.0342(11) 0.143(3) 0.0607(15) -0.0096(15) 0.0179(11) -0.0053(14)
C12 0.0290(9) 0.0402(11) 0.0372(10) -0.0013(8) 0.0071(8) -0.0001(8)
C13 0.0349(9) 0.0432(11) 0.0375(10) -0.0021(8) 0.0157(8) -0.0013(8)
C14 0.0362(9) 0.0344(10) 0.0294(9) -0.0006(7) 0.0104(7) -0.0009(8)
C15 0.0266(8) 0.0363(10) 0.0304(9) -0.0021(8) 0.0087(7) 0.0031(7)
C16 0.0411(10) 0.0407(11) 0.0334(9) -0.0060(8) 0.0089(8) 0.0006(9)
C17 0.0500(11) 0.0346(11) 0.0505(12) -0.0083(9) 0.0163(9) -0.0025(9)
C18 0.0463(11) 0.0346(11) 0.0481(11) 0.0071(9) 0.0187(9) 0.0056(9)
C19 0.0331(9) 0.0482(12) 0.0319(9) 0.0035(9) 0.0086(8) 0.0047(8)
C20 0.0303(9) 0.0378(11) 0.0358(9) -0.0050(8) 0.0077(7) -0.0016(8)
C21 0.0416(10) 0.0396(11) 0.0254(9) 0.0020(8) 0.0091(7) 0.0049(8)
C22 0.0414(10) 0.0392(11) 0.0324(9) 0.0005(8) 0.0145(8) 0.0005(8)
C23 0.0328(9) 0.0420(11) 0.0338(9) 0.0026(8) 0.0075(8) -0.0040(8)
C24 0.0534(12) 0.0670(15) 0.0473(12) 0.0003(10) 0.0229(10) -0.0122(11)
C25 0.0341(9) 0.0406(11) 0.0294(9) -0.0004(8) 0.0093(7) -0.0008(8)

loop_
_atom_type_symbol
_atom_type_description
_atom_type_scat_dispersion_real
_atom_type_scat_dispersion_imag
_atom_type_scat_source
C C 0.0033 0.0016 'International Tables Vol C Tables 4.2.6.8 and 6.1.1.4'
H H 0.0000 0.0000 'International Tables Vol C Tables 4.2.6.8 and 6.1.1.4'
O O 0.0106 0.0060 'International Tables Vol C Tables 4.2.6.8 and 6.1.1.4'
F F 0.0171 0.0103 'International Tables Vol C Tables 4.2.6.8 and 6.1.1.4'

loop_
_geom_angle_atom_site_label_1
_geom_angle_atom_site_label_2
_geom_angle_atom_site_label_3
_geom_angle
_geom_angle_site_symmetry_1
_geom_angle_site_symmetry_3
_geom_angle_publ_flag
C2 O1 C1 117.06(16) . . ?
C9 O2 C10 117.66(14) . . ?
C12 O3 C11 117.36(15) . . ?
C23 O6 C24 118.18(15) . . ?
O1 C1 H8 109.5 . . ?
O1 C1 H1 109.5 . . ?
H8 C1 H1 109.5 . . ?
O1 C1 H9 109.5 . . ?
H8 C1 H9 109.5 . . ?
H1 C1 H9 109.5 . . ?
O1 C2 C3 125.31(17) . . ?
O1 C2 C23 115.43(16) . . ?
C3 C2 C23 119.25(16) . . ?
C2 C3 C4 121.45(16) . . ?
C2 C3 H14 119.3 . . ?
C4 C3 H14 119.3 . . ?
C5 C4 C3 119.40(16) . . ?
C5 C4 C21 124.84(16) . . ?
C3 C4 C21 115.57(15) . . ?
C25 C5 C4 118.73(16) . . ?
C25 C5 C6 117.40(15) . . ?
C4 C5 C6 123.86(15) . . ?
C5 C6 C7 112.60(14) . . ?
C5 C6 C15 114.97(13) . . ?
C7 C6 C15 110.42(14) . . ?
C5 C6 H15 106.0 . . ?
C7 C6 H15 106.0 . . ?
C15 C6 H15 106.0 . . ?
C8 C7 C14 118.95(15) . . ?
C8 C7 C6 119.29(15) . . ?
C14 C7 C6 121.45(14) . . ?
C9 C8 C7 121.67(16) . . ?
C9 C8 H18 119.2 . . ?
C7 C8 H18 119.2 . . ?
O2 C9 C8 125.38(16) . . ?
O2 C9 C12 115.51(15) . . ?
C8 C9 C12 119.11(15) . . ?
O2 C10 H17 109.5 . . ?
O2 C10 H16 109.5 . . ?
H17 C10 H16 109.5 . . ?
O2 C10 H2 109.5 . . ?
H17 C10 H2 109.5 . . ?
H16 C10 H2 109.5 . . ?
O3 C11 H19 109.5 . . ?
O3 C11 H3 109.5 . . ?
H19 C11 H3 109.5 . . ?
O3 C11 H20 109.5 . . ?
H19 C11 H20 109.5 . . ?
H3 C11 H20 109.5 . . ?
O3 C12 C13 125.38(16) . . ?
O3 C12 C9 115.04(15) . . ?
C13 C12 C9 119.57(16) . . ?
C12 C13 C14 120.94(16) . . ?
C12 C13 H4 119.5 . . ?
C14 C13 H4 119.5 . . ?
C7 C14 C13 119.73(15) . . ?
C7 C14 C22 123.48(15) . . ?
C13 C14 C22 116.63(15) . . ?
C20 C15 C16 118.63(16) . . ?
C20 C15 C6 122.18(15) . . ?
C16 C15 C6 119.19(14) . . ?
C17 C16 C15 121.20(16) . . ?
C17 C16 H7 119.4 . . ?
C15 C16 H7 119.4 . . ?
C18 C17 C16 118.85(18) . . ?
C18 C17 H6 120.6 . . ?
C16 C17 H6 120.6 . . ?
F1 C18 C19 118.62(17) . . ?
F1 C18 C17 120.84(18) . . ?
C19 C18 C17 120.54(17) . . ?
F2 C19 C18 118.73(16) . . ?
F2 C19 C20 119.86(16) . . ?
C18 C19 C20 121.41(16) . . ?
C19 C20 C15 119.33(17) . . ?
C19 C20 H5 120.3 . . ?
C15 C20 H5 120.3 . . ?
O4 C21 C4 120.85(16) . . ?
O4 C21 C22 114.98(16) . . ?
C4 C21 C22 124.08(14) . . ?
O5 C22 C14 121.88(16) . . ?
O5 C22 C21 116.69(15) . . ?
C14 C22 C21 121.13(15) . . ?
O6 C23 C25 124.83(16) . . ?
O6 C23 C2 115.58(16) . . ?
C25 C23 C2 119.58(16) . . ?
O6 C24 H11 109.5 . . ?
O6 C24 H12 109.5 . . ?
H11 C24 H12 109.5 . . ?
O6 C24 H10 109.5 . . ?
H11 C24 H10 109.5 . . ?
H12 C24 H10 109.5 . . ?
C23 C25 C5 121.56(16) . . ?
C23 C25 H13 119.2 . . ?
C5 C25 H13 119.2 . . ?

loop_
_geom_bond_atom_site_label_1
_geom_bond_atom_site_label_2
_geom_bond_distance
_geom_bond_site_symmetry_2
_geom_bond_publ_flag
F1 C18 1.354(2) . ?
F2 C19 1.3532(19) . ?
O1 C2 1.362(2) . ?
O1 C1 1.417(2) . ?
O2 C9 1.353(2) . ?
O2 C10 1.423(2) . ?
O3 C12 1.360(2) . ?
O3 C11 1.408(2) . ?
O4 C21 1.212(2) . ?
O5 C22 1.207(2) . ?
O6 C23 1.354(2) . ?
O6 C24 1.424(2) . ?
C1 H8 0.9600 . ?
C1 H1 0.9600 . ?
C1 H9 0.9600 . ?
C2 C3 1.370(2) . ?
C2 C23 1.404(2) . ?
C3 C4 1.405(2) . ?
C3 H14 0.9300 . ?
C4 C5 1.396(2) . ?
C4 C21 1.479(2) . ?
C5 C25 1.394(2) . ?
C5 C6 1.514(2) . ?
C6 C7 1.519(2) . ?
C6 C15 1.531(2) . ?
C6 H15 0.9800 . ?
C7 C8 1.389(2) . ?
C7 C14 1.390(2) . ?
C8 C9 1.380(2) . ?
C8 H18 0.9300 . ?
C9 C12 1.406(2) . ?
C10 H17 0.9600 . ?
C10 H16 0.9600 . ?
C10 H2 0.9600 . ?
C11 H19 0.9600 . ?
C11 H3 0.9600 . ?
C11 H20 0.9600 . ?
C12 C13 1.374(2) . ?
C13 C14 1.397(2) . ?
C13 H4 0.9300 . ?
C14 C22 1.483(2) . ?
C15 C20 1.386(2) . ?
C15 C16 1.393(2) . ?
C16 C17 1.379(3) . ?
C16 H7 0.9300 . ?
C17 C18 1.367(3) . ?
C17 H6 0.9300 . ?
C18 C19 1.363(3) . ?
C19 C20 1.371(3) . ?
C20 H5 0.9300 . ?
C21 C22 1.560(2) . ?
C23 C25 1.383(2) . ?
C24 H11 0.9600 . ?
C24 H12 0.9600 . ?
C24 H10 0.9600 . ?
C25 H13 0.9300 . ?
